data_4076949
loop_
_publ_author_name
'Takemoto, Shin'
'Kawamura, Harumi'
'Yamada, Yoshiaki'
'Okada, Takayoshi'
'Ono, Atsushi'
'Yoshikawa, Eri'
'Mizobe, Yasushi'
'Hidai, Masanobu'

_publ_section_title
;
 Ruthenium Complexes Containing Bis(diarylamido)/Thioether
 Ligands:&#x00A0; Synthesis and Their Catalysis for the Hydrogenation of
 Benzonitrile
;
_journal_issue 19
_journal_name_full Organometallics
_journal_page_first 3897
_journal_paper_doi 10.1021/om020340o
_journal_volume 21
_journal_year 2002
_chemical_formula_sum 'C34.5 H21 Cl F12 N2 Ru S'
_chemical_formula_weight 860.11
_chemical_name_systematic
; 
 ? 
;
_space_group_IT_number 15
_symmetry_cell_setting monoclinic
_symmetry_space_group_name_Hall '-C 2yc'
_symmetry_space_group_name_H-M 'C 1 2/c 1'
_atom_sites_solution_hydrogens geom
_atom_sites_solution_primary direct
_atom_sites_solution_secondary difmap
_audit_creation_method SHELXL-97
_cell_angle_alpha 90.00
_cell_angle_beta 100.658(3)
_cell_angle_gamma 90.00
_cell_formula_units_Z 8
_cell_length_a 34.251(2)
_cell_length_b 8.7147(4)
_cell_length_c 22.8057(15)
_cell_measurement_temperature 293(2)
_cell_volume 6689.8(7)
_computing_cell_refinement 'Rigaku CrystalClear'
_computing_data_collection 'Rigaku CrystalClear'
_computing_data_reduction 'Rigaku CrystalClear'
_computing_structure_refinement 'SHELXL-97 (Sheldrick, 1997)'
_computing_structure_solution SIR92
_diffrn_ambient_temperature 293(2)
_diffrn_measured_fraction_theta_full 0.947
_diffrn_measured_fraction_theta_max 0.947
_diffrn_measurement_device_type 'Rigaku MercuryCCD'
_diffrn_radiation_monochromator graphite
_diffrn_radiation_source 'fine-focus sealed tube'
_diffrn_radiation_type MoK\a
_diffrn_radiation_wavelength 0.71070
_diffrn_reflns_av_R_equivalents 0.0312
_diffrn_reflns_av_sigmaI/netI 0.0264
_diffrn_reflns_limit_h_max 44
_diffrn_reflns_limit_h_min -34
_diffrn_reflns_limit_k_max 11
_diffrn_reflns_limit_k_min -11
_diffrn_reflns_limit_l_max 22
_diffrn_reflns_limit_l_min -29
_diffrn_reflns_number 23909
_diffrn_reflns_theta_full 27.47
_diffrn_reflns_theta_max 27.47
_diffrn_reflns_theta_min 3.09
_exptl_absorpt_coefficient_mu 0.708
_exptl_absorpt_correction_T_max 0.9326
_exptl_absorpt_correction_T_min 0.7186
_exptl_absorpt_correction_type empirical
_exptl_crystal_colour red
_exptl_crystal_density_diffrn 1.708
_exptl_crystal_density_method 'not measured'
_exptl_crystal_F_000 3416
_exptl_crystal_size_max 0.50
_exptl_crystal_size_mid 0.30
_exptl_crystal_size_min 0.10
_refine_diff_density_max 0.869
_refine_diff_density_min -0.524
_refine_diff_density_rms 0.064
_refine_ls_extinction_method none
_refine_ls_goodness_of_fit_ref 1.105
_refine_ls_hydrogen_treatment mixed
_refine_ls_matrix_type full
_refine_ls_number_parameters 519
_refine_ls_number_reflns 7248
_refine_ls_number_restraints 0
_refine_ls_restrained_S_all 1.105
_refine_ls_R_factor_all 0.0563
_refine_ls_R_factor_gt 0.0473
_refine_ls_shift/su_max 0.002
_refine_ls_shift/su_mean 0.000
_refine_ls_structure_factor_coef Fsqd
_refine_ls_weighting_details 'calc w=1/[\s^2^(Fo^2^)+(0.0507P)^2^+13.9035P] where P=(Fo^2^+2Fc^2^)/3'
_refine_ls_weighting_scheme calc
_refine_ls_wR_factor_gt 0.1076
_refine_ls_wR_factor_ref 0.1118
_reflns_number_gt 6482
_reflns_number_total 7248
_reflns_threshold_expression >2sigma(I)
_cod_data_source_file om020340o.cif
_cod_data_source_block '[(C6H6)Ru[Xyf2NSN]](1b)'
_cod_depositor_comments
;
The following automatic conversions were performed:
'_atom_site_symetry_multiplicity' tag replaced with
'_atom_site_symmetry_multiplicity'.

Automatic conversion script
Id: cif_correct_tags 1440 2010-10-19 06:21:57Z saulius 

The following automatic conversions were performed:

'_symmetry_cell_setting' value 'Monoclinic' changed to 'monoclinic'
according to /home/saulius/struct/CIF-dictionaries/cif_core.dic
dictionary named 'cif_core.dic' version 2.4.1 from 2010-06-29.

Automatic conversion script
Id: cif_fix_values 1715 2011-07-08 13:25:40Z adriana 
;
_cod_original_sg_symbol_H-M 'C 2/c'
_cod_original_formula_sum 'C34.50 H21 Cl F12 N2 Ru S'
_cod_database_code 4076949

loop_
_symmetry_equiv_pos_as_xyz
'x, y, z'
'-x, y, -z+1/2'
'x+1/2, y+1/2, z'
'-x+1/2, y+1/2, -z+1/2'
'-x, -y, -z'
'x, -y, z-1/2'
'-x+1/2, -y+1/2, -z'
'x+1/2, -y+1/2, z-1/2'

loop_
_atom_site_label
_atom_site_type_symbol
_atom_site_fract_x
_atom_site_fract_y
_atom_site_fract_z
_atom_site_U_iso_or_equiv
_atom_site_adp_type
_atom_site_occupancy
_atom_site_symmetry_multiplicity
_atom_site_calc_flag
_atom_site_refinement_flags
Ru1 Ru 0.131735(7) 0.36536(3) 0.672964(10) 0.03330(9) Uani 1 1 d .
Cl1 Cl 0.01959(9) 0.6487(5) 0.30898(17) 0.240(2) Uani 1 1 d .
S1 S 0.15273(2) 0.19445(9) 0.75106(3) 0.03543(16) Uani 1 1 d .
F1 F 0.13620(12) -0.2084(4) 0.51118(14) 0.1125(12) Uani 1 1 d .
F2 F 0.11451(13) -0.1331(3) 0.42571(13) 0.1145(14) Uani 1 1 d .
F3 F 0.08012(13) -0.2719(4) 0.4724(2) 0.1498(19) Uani 1 1 d .
F4 F -0.01853(8) 0.2893(4) 0.44721(14) 0.0961(10) Uani 1 1 d .
F5 F 0.02117(9) 0.2919(4) 0.38633(10) 0.0874(9) Uani 1 1 d .
F6 F 0.02641(9) 0.4590(3) 0.45531(11) 0.0863(9) Uani 1 1 d .
F7 F 0.2936(3) 0.522(2) 0.5105(4) 0.112(4) Uani 0.50 1 d P
F8 F 0.2814(6) 0.619(3) 0.5997(8) 0.150(10) Uani 0.50 1 d P
F9 F 0.3035(3) 0.4385(11) 0.5588(15) 0.182(8) Uani 0.50 1 d P
F10 F 0.3017(3) 0.4635(18) 0.5976(5) 0.102(5) Uani 0.50 1 d P
F11 F 0.2757(5) 0.6672(15) 0.5716(12) 0.146(9) Uani 0.50 1 d P
F12 F 0.2804(3) 0.627(2) 0.5123(7) 0.120(5) Uani 0.50 1 d P
F13 F 0.1089(2) 0.4321(19) 0.4261(4) 0.096(3) Uani 0.50 1 d P
F14 F 0.1225(4) 0.298(2) 0.4114(4) 0.129(5) Uani 0.50 1 d P
F15 F 0.1475(6) 0.3044(14) 0.3879(5) 0.137(5) Uani 0.50 1 d P
F16 F 0.1697(3) 0.372(2) 0.3793(3) 0.124(5) Uani 0.50 1 d P
F17 F 0.1531(3) 0.5398(14) 0.3930(5) 0.102(5) Uani 0.50 1 d P
F18 F 0.1328(8) 0.5333(18) 0.4072(8) 0.213(11) Uani 0.50 1 d P
N1 N 0.09111(8) 0.1843(3) 0.64497(11) 0.0363(5) Uani 1 1 d .
N2 N 0.17153(7) 0.2432(3) 0.63131(11) 0.0374(5) Uani 1 1 d .
C1 C 0.08598(9) 0.0726(3) 0.68570(13) 0.0354(6) Uani 1 1 d .
C2 C 0.05546(9) -0.0376(4) 0.67623(15) 0.0427(7) Uani 1 1 d .
H2 H 0.0393 -0.0459 0.6388 0.051 Uiso 1 1 calc R
C3 C 0.04924(11) -0.1340(4) 0.72190(17) 0.0493(8) Uani 1 1 d .
H3 H 0.0284 -0.2041 0.7148 0.059 Uiso 1 1 calc R
C4 C 0.07327(11) -0.1283(4) 0.77796(16) 0.0510(8) Uani 1 1 d .
H4 H 0.0685 -0.1929 0.8083 0.061 Uiso 1 1 calc R
C5 C 0.10439(10) -0.0251(4) 0.78782(14) 0.0461(8) Uani 1 1 d .
H5 H 0.1210 -0.0200 0.8250 0.055 Uiso 1 1 calc R
C6 C 0.11078(9) 0.0709(3) 0.74207(13) 0.0360(6) Uani 1 1 d .
C7 C 0.19326(9) 0.1270(3) 0.66209(13) 0.0359(6) Uani 1 1 d .
C8 C 0.22202(11) 0.0392(4) 0.63940(17) 0.0524(8) Uani 1 1 d .
H8 H 0.2269 0.0602 0.6014 0.063 Uiso 1 1 calc R
C9 C 0.24285(11) -0.0760(5) 0.6724(2) 0.0610(10) Uani 1 1 d .
H9 H 0.2619 -0.1298 0.6564 0.073 Uiso 1 1 calc R
C10 C 0.23633(11) -0.1145(4) 0.7286(2) 0.0584(10) Uani 1 1 d .
H10 H 0.2506 -0.1932 0.7504 0.070 Uiso 1 1 calc R
C11 C 0.20811(10) -0.0331(4) 0.75158(16) 0.0471(8) Uani 1 1 d .
H11 H 0.2030 -0.0573 0.7892 0.056 Uiso 1 1 calc R
C12 C 0.18731(8) 0.0843(3) 0.71904(13) 0.0349(6) Uani 1 1 d .
C13 C 0.08035(9) 0.1464(3) 0.58407(13) 0.0354(6) Uani 1 1 d .
C14 C 0.09566(9) 0.0155(4) 0.56091(14) 0.0395(7) Uani 1 1 d .
H14 H 0.1121 -0.0506 0.5863 0.047 Uiso 1 1 calc R
C15 C 0.08654(10) -0.0166(4) 0.50045(14) 0.0435(7) Uani 1 1 d .
C16 C 0.06193(10) 0.0791(4) 0.46148(14) 0.0437(7) Uani 1 1 d .
H16 H 0.0558 0.0569 0.4209 0.052 Uiso 1 1 calc R
C17 C 0.04666(9) 0.2077(4) 0.48412(14) 0.0414(7) Uani 1 1 d .
C18 C 0.05513(9) 0.2411(4) 0.54459(14) 0.0398(7) Uani 1 1 d .
H18 H 0.0439 0.3272 0.5590 0.048 Uiso 1 1 calc R
C19 C 0.18568(9) 0.3126(4) 0.58356(13) 0.0380(6) Uani 1 1 d .
C20 C 0.16117(10) 0.3248(4) 0.52773(14) 0.0437(7) Uani 1 1 d .
H20 H 0.1360 0.2806 0.5213 0.052 Uiso 1 1 calc R
C21 C 0.17415(10) 0.4027(4) 0.48148(14) 0.0458(7) Uani 1 1 d .
C22 C 0.21138(11) 0.4693(4) 0.49003(15) 0.0481(8) Uani 1 1 d .
H22 H 0.2198 0.5222 0.4592 0.058 Uiso 1 1 calc R
C23 C 0.23591(10) 0.4561(4) 0.54502(14) 0.0447(7) Uani 1 1 d .
C24 C 0.22330(10) 0.3784(4) 0.59110(14) 0.0445(7) Uani 1 1 d .
H24 H 0.2403 0.3701 0.6278 0.053 Uiso 1 1 calc R
C25 C 0.10311(14) -0.1560(4) 0.47580(17) 0.0564(9) Uani 1 1 d .
C26 C 0.01930(12) 0.3121(5) 0.44349(16) 0.0556(9) Uani 1 1 d .
C27 C 0.14768(14) 0.4120(6) 0.42129(17) 0.0650(11) Uani 1 1 d .
C28 C 0.27611(12) 0.5298(5) 0.55535(18) 0.0587(9) Uani 1 1 d .
C29 C 0.14184(13) 0.5861(4) 0.63027(19) 0.0601(10) Uani 1 1 d .
H29 H 0.1544 0.6065 0.5983 0.072 Uiso 1 1 calc R
C30 C 0.10190(13) 0.5587(4) 0.61950(19) 0.0609(10) Uani 1 1 d .
H30 H 0.0876 0.5607 0.5807 0.073 Uiso 1 1 calc R
C31 C 0.08266(14) 0.5278(4) 0.6673(3) 0.0775(14) Uani 1 1 d .
H31 H 0.0556 0.5067 0.6603 0.093 Uiso 1 1 calc R
C32 C 0.1043(2) 0.5287(5) 0.7259(3) 0.0918(19) Uani 1 1 d .
H32 H 0.0918 0.5123 0.7582 0.110 Uiso 1 1 calc R
C33 C 0.1453(2) 0.5549(5) 0.7347(2) 0.0863(17) Uani 1 1 d .
H33 H 0.1601 0.5524 0.7732 0.104 Uiso 1 1 calc R
C34 C 0.16409(14) 0.5842(4) 0.6876(2) 0.0726(13) Uani 1 1 d .
H34 H 0.1913 0.6024 0.6941 0.087 Uiso 1 1 calc R
C35 C 0.0000 0.7607(11) 0.2500 0.132(4) Uani 1 2 d S

loop_
_atom_site_aniso_label
_atom_site_aniso_U_11
_atom_site_aniso_U_22
_atom_site_aniso_U_33
_atom_site_aniso_U_23
_atom_site_aniso_U_13
_atom_site_aniso_U_12
Ru1 0.04116(14) 0.03057(13) 0.02715(14) 0.00008(9) 0.00365(9) 0.00245(9)
Cl1 0.146(2) 0.340(5) 0.245(3) 0.157(3) 0.061(2) 0.025(3)
S1 0.0423(4) 0.0387(4) 0.0237(4) 0.0004(3) 0.0022(3) 0.0013(3)
F1 0.158(3) 0.096(2) 0.084(2) 0.0011(17) 0.024(2) 0.071(2)
F2 0.204(4) 0.088(2) 0.0732(19) 0.0226(15) 0.081(2) 0.065(2)
F3 0.162(4) 0.0621(19) 0.255(5) -0.070(3) 0.117(4) -0.037(2)
F4 0.0512(14) 0.133(3) 0.096(2) 0.0177(19) -0.0082(14) 0.0207(16)
F5 0.112(2) 0.109(2) 0.0334(13) 0.0040(13) -0.0067(12) 0.0436(18)
F6 0.120(2) 0.0544(14) 0.0691(16) 0.0071(12) -0.0216(15) 0.0177(14)
F7 0.067(6) 0.224(14) 0.055(4) -0.033(6) 0.037(4) -0.051(7)
F8 0.128(13) 0.22(2) 0.117(8) -0.109(11) 0.061(8) -0.119(15)
F9 0.050(4) 0.070(5) 0.42(3) -0.032(13) 0.039(13) 0.011(4)
F10 0.047(4) 0.169(14) 0.083(5) 0.043(7) -0.011(4) -0.028(6)
F11 0.096(6) 0.069(5) 0.28(3) -0.060(10) 0.055(14) -0.030(4)
F12 0.074(6) 0.158(10) 0.127(9) 0.072(8) 0.011(5) -0.044(6)
F13 0.066(4) 0.152(9) 0.063(4) 0.031(5) -0.007(3) 0.006(5)
F14 0.122(8) 0.207(14) 0.043(4) 0.021(6) -0.022(4) -0.088(9)
F15 0.213(15) 0.092(6) 0.074(8) -0.045(6) -0.056(8) 0.064(8)
F16 0.107(6) 0.240(17) 0.024(3) -0.002(5) 0.011(3) 0.002(7)
F17 0.112(7) 0.120(10) 0.062(5) 0.060(6) -0.011(4) -0.029(7)
F18 0.31(2) 0.128(13) 0.132(13) -0.050(9) -0.130(13) 0.147(15)
N1 0.0405(13) 0.0385(12) 0.0280(13) 0.0024(10) 0.0014(10) -0.0021(10)
N2 0.0419(13) 0.0422(13) 0.0292(13) 0.0043(10) 0.0092(10) 0.0036(11)
C1 0.0362(14) 0.0387(15) 0.0321(15) -0.0002(12) 0.0087(11) 0.0042(12)
C2 0.0420(16) 0.0455(17) 0.0411(18) -0.0025(14) 0.0092(13) -0.0045(13)
C3 0.0505(18) 0.0470(18) 0.055(2) -0.0024(15) 0.0232(16) -0.0074(15)
C4 0.062(2) 0.0520(19) 0.045(2) 0.0070(15) 0.0262(17) -0.0033(16)
C5 0.0560(19) 0.0529(19) 0.0320(17) 0.0052(14) 0.0149(14) 0.0046(15)
C6 0.0404(15) 0.0389(15) 0.0299(15) 0.0018(12) 0.0099(12) 0.0031(12)
C7 0.0359(14) 0.0389(15) 0.0322(15) -0.0031(12) 0.0042(12) -0.0018(12)
C8 0.056(2) 0.055(2) 0.049(2) -0.0038(16) 0.0179(16) 0.0093(16)
C9 0.050(2) 0.057(2) 0.077(3) -0.005(2) 0.0129(19) 0.0156(17)
C10 0.0470(19) 0.051(2) 0.073(3) 0.0102(18) 0.0007(18) 0.0126(16)
C11 0.0433(17) 0.0486(18) 0.0453(19) 0.0074(15) -0.0023(14) 0.0040(14)
C12 0.0317(13) 0.0384(14) 0.0330(15) 0.0001(12) 0.0016(11) -0.0004(11)
C13 0.0355(14) 0.0393(15) 0.0302(15) 0.0009(12) 0.0030(11) -0.0025(12)
C14 0.0464(16) 0.0370(15) 0.0351(16) 0.0047(12) 0.0078(13) 0.0035(13)
C15 0.0569(19) 0.0368(15) 0.0392(18) 0.0003(13) 0.0148(15) -0.0019(14)
C16 0.0545(19) 0.0455(17) 0.0303(16) -0.0019(13) 0.0056(13) -0.0055(15)
C17 0.0410(16) 0.0471(17) 0.0327(16) 0.0001(13) -0.0018(13) 0.0004(13)
C18 0.0407(16) 0.0419(16) 0.0345(16) -0.0037(12) 0.0004(12) 0.0040(13)
C19 0.0440(16) 0.0430(15) 0.0279(15) -0.0005(12) 0.0089(12) 0.0025(13)
C20 0.0451(17) 0.0534(18) 0.0323(17) 0.0002(13) 0.0066(13) -0.0053(14)
C21 0.0531(19) 0.0541(19) 0.0296(16) 0.0011(14) 0.0067(14) -0.0011(15)
C22 0.059(2) 0.0522(19) 0.0367(18) 0.0036(14) 0.0184(15) -0.0016(16)
C23 0.0479(17) 0.0507(18) 0.0372(18) -0.0051(14) 0.0125(14) -0.0058(14)
C24 0.0437(16) 0.057(2) 0.0320(17) 0.0009(14) 0.0061(13) -0.0026(14)
C25 0.088(3) 0.0415(18) 0.044(2) 0.0049(15) 0.0243(19) 0.0068(18)
C26 0.057(2) 0.065(2) 0.038(2) -0.0044(16) -0.0078(16) 0.0121(18)
C27 0.077(3) 0.081(3) 0.035(2) 0.006(2) 0.0057(18) -0.009(2)
C28 0.056(2) 0.070(3) 0.052(2) -0.0020(19) 0.0157(18) -0.0134(19)
C29 0.082(3) 0.0335(16) 0.069(3) 0.0119(16) 0.024(2) 0.0012(17)
C30 0.078(3) 0.0376(18) 0.061(2) 0.0082(16) -0.004(2) 0.0141(18)
C31 0.065(3) 0.0377(19) 0.135(5) 0.000(2) 0.031(3) 0.0189(18)
C32 0.168(6) 0.041(2) 0.088(4) -0.001(2) 0.080(4) 0.022(3)
C33 0.157(6) 0.040(2) 0.052(3) -0.0191(18) -0.005(3) 0.009(3)
C34 0.073(3) 0.0382(19) 0.097(4) -0.004(2) -0.009(3) -0.0119(19)
C35 0.183(11) 0.077(6) 0.160(10) 0.000 0.093(9) 0.000

loop_
_atom_type_symbol
_atom_type_description
_atom_type_scat_dispersion_real
_atom_type_scat_dispersion_imag
_atom_type_scat_source
C C 0.0033 0.0016 'International Tables Vol C Tables 4.2.6.8 and 6.1.1.4'
H H 0.0000 0.0000 'International Tables Vol C Tables 4.2.6.8 and 6.1.1.4'
N N 0.0061 0.0033 'International Tables Vol C Tables 4.2.6.8 and 6.1.1.4'
F F 0.0171 0.0103 'International Tables Vol C Tables 4.2.6.8 and 6.1.1.4'
S S 0.1246 0.1234 'International Tables Vol C Tables 4.2.6.8 and 6.1.1.4'
Cl Cl 0.1484 0.1585 'International Tables Vol C Tables 4.2.6.8 and 6.1.1.4'
Ru Ru -1.2594 0.8363 'International Tables Vol C Tables 4.2.6.8 and 6.1.1.4'

loop_
_geom_angle_atom_site_label_1
_geom_angle_atom_site_label_2
_geom_angle_atom_site_label_3
_geom_angle
_geom_angle_site_symmetry_1
N2 Ru1 N1 86.05(10) .
N2 Ru1 C33 127.2(2) .
N1 Ru1 C33 144.4(2) .
N2 Ru1 C31 149.64(17) .
N1 Ru1 C31 90.55(15) .
C33 Ru1 C31 67.3(2) .
N2 Ru1 C32 164.7(2) .
N1 Ru1 C32 109.0(2) .
C33 Ru1 C32 37.5(2) .
C31 Ru1 C32 37.5(2) .
N2 Ru1 C34 99.06(16) .
N1 Ru1 C34 166.88(14) .
C33 Ru1 C34 36.7(2) .
C31 Ru1 C34 78.91(18) .
C32 Ru1 C34 66.9(2) .
N2 Ru1 C29 94.27(13) .
N1 Ru1 C29 131.40(13) .
C33 Ru1 C29 65.84(19) .
C31 Ru1 C29 65.90(17) .
C32 Ru1 C29 78.19(17) .
C34 Ru1 C29 36.62(16) .
N2 Ru1 C30 114.21(14) .
N1 Ru1 C30 100.95(13) .
C33 Ru1 C30 78.41(17) .
C31 Ru1 C30 37.14(18) .
C32 Ru1 C30 66.91(19) .
C34 Ru1 C30 65.93(16) .
C29 Ru1 C30 35.92(15) .
N2 Ru1 S1 83.51(7) .
N1 Ru1 S1 81.22(7) .
C33 Ru1 S1 89.53(13) .
C31 Ru1 S1 125.77(16) .
C32 Ru1 S1 95.57(15) .
C34 Ru1 S1 111.26(13) .
C29 Ru1 S1 147.22(12) .
C30 Ru1 S1 162.19(12) .
C6 S1 C12 102.17(14) .
C6 S1 Ru1 99.81(10) .
C12 S1 Ru1 99.53(10) .
F12 F7 C28 69.3(7) .
F12 F7 F9 120.8(12) .
C28 F7 F9 56.3(6) .
F11 F8 C28 71.9(16) .
F11 F8 F10 121(2) .
C28 F8 F10 55.1(8) .
F10 F9 C28 73.7(11) .
F10 F9 F7 128.2(14) .
C28 F9 F7 60.5(7) .
F9 F10 C28 63.6(9) .
F9 F10 F8 110.5(13) .
C28 F10 F8 52.1(7) .
F8 F11 C28 72.9(17) .
F8 F11 F12 127(2) .
C28 F11 F12 58.7(7) .
F7 F12 C28 64.4(7) .
F7 F12 F11 112.4(11) .
C28 F12 F11 53.9(7) .
F14 F13 F18 103.8(10) .
F14 F13 C27 58.2(6) .
F18 F13 C27 52.5(7) .
F15 F14 C27 59.6(7) .
F15 F14 F13 114.9(13) .
C27 F14 F13 62.4(8) .
F16 F15 F14 144.3(13) .
F16 F15 C27 75.6(9) .
F14 F15 C27 69.2(8) .
F15 F16 C27 58.7(7) .
F15 F16 F17 100.7(11) .
C27 F16 F17 51.5(5) .
F18 F17 C27 62.7(11) .
F18 F17 F16 111.6(16) .
C27 F17 F16 54.4(5) .
F17 F18 C27 79.5(14) .
F17 F18 F13 142.3(17) .
C27 F18 F13 65.3(10) .
C1 N1 C13 117.1(2) .
C1 N1 Ru1 118.69(19) .
C13 N1 Ru1 120.54(19) .
C7 N2 C19 118.8(3) .
C7 N2 Ru1 118.76(19) .
C19 N2 Ru1 118.6(2) .
N1 C1 C2 124.2(3) .
N1 C1 C6 119.6(3) .
C2 C1 C6 116.1(3) .
C3 C2 C1 120.8(3) .
C3 C2 H2 119.6 .
C1 C2 H2 119.6 .
C4 C3 C2 121.6(3) .
C4 C3 H3 119.2 .
C2 C3 H3 119.2 .
C3 C4 C5 118.8(3) .
C3 C4 H4 120.6 .
C5 C4 H4 120.6 .
C6 C5 C4 119.7(3) .
C6 C5 H5 120.2 .
C4 C5 H5 120.2 .
C5 C6 C1 122.9(3) .
C5 C6 S1 121.1(2) .
C1 C6 S1 116.0(2) .
N2 C7 C12 120.8(3) .
N2 C7 C8 124.0(3) .
C12 C7 C8 115.1(3) .
C9 C8 C7 121.4(3) .
C9 C8 H8 119.3 .
C7 C8 H8 119.3 .
C8 C9 C10 121.9(3) .
C8 C9 H9 119.1 .
C10 C9 H9 119.1 .
C11 C10 C9 118.2(3) .
C11 C10 H10 120.9 .
C9 C10 H10 120.9 .
C12 C11 C10 120.4(3) .
C12 C11 H11 119.8 .
C10 C11 H11 119.8 .
C11 C12 C7 123.1(3) .
C11 C12 S1 119.6(2) .
C7 C12 S1 117.3(2) .
N1 C13 C18 121.0(3) .
N1 C13 C14 121.0(3) .
C18 C13 C14 118.0(3) .
C15 C14 C13 120.6(3) .
C15 C14 H14 119.7 .
C13 C14 H14 119.7 .
C16 C15 C14 121.1(3) .
C16 C15 C25 118.4(3) .
C14 C15 C25 120.5(3) .
C17 C16 C15 118.5(3) .
C17 C16 H16 120.7 .
C15 C16 H16 120.7 .
C16 C17 C18 121.3(3) .
C16 C17 C26 120.0(3) .
C18 C17 C26 118.7(3) .
C17 C18 C13 120.5(3) .
C17 C18 H18 119.7 .
C13 C18 H18 119.7 .
C24 C19 C20 118.0(3) .
C24 C19 N2 121.7(3) .
C20 C19 N2 120.3(3) .
C19 C20 C21 120.4(3) .
C19 C20 H20 119.8 .
C21 C20 H20 119.8 .
C22 C21 C20 120.9(3) .
C22 C21 C27 119.5(3) .
C20 C21 C27 119.7(3) .
C23 C22 C21 119.0(3) .
C23 C22 H22 120.5 .
C21 C22 H22 120.5 .
C22 C23 C24 120.5(3) .
C22 C23 C28 119.7(3) .
C24 C23 C28 119.8(3) .
C19 C24 C23 121.3(3) .
C19 C24 H24 119.4 .
C23 C24 H24 119.4 .
F3 C25 F2 110.7(4) .
F3 C25 F1 102.2(4) .
F2 C25 F1 103.0(4) .
F3 C25 C15 113.2(4) .
F2 C25 C15 114.0(3) .
F1 C25 C15 112.8(3) .
F6 C26 F4 106.1(3) .
F6 C26 F5 106.7(4) .
F4 C26 F5 105.5(3) .
F6 C26 C17 113.0(3) .
F4 C26 C17 112.1(3) .
F5 C26 C17 112.8(3) .
F18 C27 F15 124.6(8) .
F18 C27 F14 113.2(11) .
F15 C27 F14 51.3(8) .
F18 C27 F17 37.8(15) .
F15 C27 F17 109.4(10) .
F14 C27 F17 134.9(8) .
F18 C27 F16 107.4(13) .
F15 C27 F16 45.7(9) .
F14 C27 F16 96.8(8) .
F17 C27 F16 74.0(8) .
F18 C27 F13 62.2(13) .
F15 C27 F13 105.0(9) .
F14 C27 F13 59.4(7) .
F17 C27 F13 99.1(7) .
F16 C27 F13 139.4(6) .
F18 C27 C21 116.7(7) .
F15 C27 C21 117.9(6) .
F14 C27 C21 112.6(5) .
F17 C27 C21 112.2(6) .
F16 C27 C21 108.0(5) .
F13 C27 C21 111.5(5) .
F9 C28 F11 130.9(10) .
F9 C28 F8 110.8(12) .
F11 C28 F8 35.2(12) .
F9 C28 F7 63.2(10) .
F11 C28 F7 108.5(10) .
F8 C28 F7 130.7(8) .
F9 C28 F10 42.6(11) .
F11 C28 F10 104.3(11) .
F8 C28 F10 72.8(11) .
F7 C28 F10 102.5(8) .
F9 C28 F12 106.0(10) .
F11 C28 F12 67.4(10) .
F8 C28 F12 100.4(10) .
F7 C28 F12 46.3(6) .
F10 C28 F12 132.5(6) .
F9 C28 C23 113.8(6) .
F11 C28 C23 113.2(8) .
F8 C28 C23 112.5(8) .
F7 C28 C23 113.9(5) .
F10 C28 C23 113.4(6) .
F12 C28 C23 112.4(5) .
C30 C29 C34 121.7(4) .
C30 C29 Ru1 72.2(2) .
C34 C29 Ru1 71.2(2) .
C30 C29 H29 119.1 .
C34 C29 H29 119.1 .
Ru1 C29 H29 130.1 .
C29 C30 C31 119.6(4) .
C29 C30 Ru1 71.9(2) .
C31 C30 Ru1 70.2(2) .
C29 C30 H30 120.2 .
C31 C30 H30 120.2 .
Ru1 C30 H30 130.3 .
C32 C31 C30 119.9(4) .
C32 C31 Ru1 71.5(3) .
C30 C31 Ru1 72.7(2) .
C32 C31 H31 120.1 .
C30 C31 H31 120.1 .
Ru1 C31 H31 127.9 .
C31 C32 C33 118.5(4) .
C31 C32 Ru1 71.1(2) .
C33 C32 Ru1 70.4(3) .
C31 C32 H32 120.8 .
C33 C32 H32 120.8 .
Ru1 C32 H32 130.2 .
C34 C33 C32 121.4(5) .
C34 C33 Ru1 73.0(2) .
C32 C33 Ru1 72.2(3) .
C34 C33 H33 119.3 .
C32 C33 H33 119.3 .
Ru1 C33 H33 127.6 .
C33 C34 C29 118.9(5) .
C33 C34 Ru1 70.2(2) .
C29 C34 Ru1 72.2(2) .
C33 C34 H34 120.5 .
C29 C34 H34 120.5 .
Ru1 C34 H34 129.4 .
Cl1 C35 Cl1 109.7(6) 2

loop_
_geom_bond_atom_site_label_1
_geom_bond_atom_site_label_2
_geom_bond_distance
_geom_bond_site_symmetry_2
Ru1 N2 2.091(3) .
Ru1 N1 2.123(3) .
Ru1 C33 2.164(4) .
Ru1 C31 2.183(4) .
Ru1 C32 2.188(4) .
Ru1 C34 2.200(4) .
Ru1 C29 2.212(4) .
Ru1 C30 2.216(3) .
Ru1 S1 2.3310(7) .
Cl1 C35 1.697(6) .
S1 C6 1.777(3) .
S1 C12 1.783(3) .
F1 C25 1.344(5) .
F2 C25 1.289(4) .
F3 C25 1.274(5) .
F4 C26 1.329(5) .
F5 C26 1.329(4) .
F6 C26 1.321(5) .
F7 F12 1.025(13) .
F7 C28 1.279(7) .
F7 F9 1.312(19) .
F8 F11 0.76(3) .
F8 C28 1.261(12) .
F8 F10 1.53(2) .
F9 F10 0.92(2) .
F9 C28 1.223(9) .
F10 C28 1.310(9) .
F11 C28 1.254(12) .
F11 F12 1.434(19) .
F12 C28 1.327(9) .
F13 F14 1.325(15) .
F13 F18 1.33(3) .
F13 C27 1.364(9) .
F14 F15 1.092(16) .
F14 C27 1.309(10) .
F15 F16 1.012(18) .
F15 C27 1.207(8) .
F16 C27 1.369(9) .
F16 F17 1.618(17) .
F17 F18 0.82(3) .
F17 C27 1.318(9) .
F18 C27 1.191(11) .
N1 C1 1.379(4) .
N1 C13 1.409(4) .
N2 C7 1.371(4) .
N2 C19 1.408(4) .
C1 C2 1.407(4) .
C1 C6 1.404(4) .
C2 C3 1.385(5) .
C2 H2 0.9300 .
C3 C4 1.387(5) .
C3 H3 0.9300 .
C4 C5 1.381(5) .
C4 H4 0.9300 .
C5 C6 1.386(4) .
C5 H5 0.9300 .
C7 C12 1.402(4) .
C7 C8 1.418(4) .
C8 C9 1.373(5) .
C8 H8 0.9300 .
C9 C10 1.384(6) .
C9 H9 0.9300 .
C10 C11 1.378(5) .
C10 H10 0.9300 .
C11 C12 1.382(4) .
C11 H11 0.9300 .
C13 C18 1.396(4) .
C13 C14 1.399(4) .
C14 C15 1.385(4) .
C14 H14 0.9300 .
C15 C16 1.385(5) .
C15 C25 1.494(5) .
C16 C17 1.377(5) .
C16 H16 0.9300 .
C17 C18 1.387(4) .
C17 C26 1.498(5) .
C18 H18 0.9300 .
C19 C24 1.392(4) .
C19 C20 1.394(4) .
C20 C21 1.395(5) .
C20 H20 0.9300 .
C21 C22 1.382(5) .
C21 C27 1.501(5) .
C22 C23 1.379(5) .
C22 H22 0.9300 .
C23 C24 1.385(5) .
C23 C28 1.498(5) .
C24 H24 0.9300 .
C29 C30 1.365(6) .
C29 C34 1.386(6) .
C29 H29 0.9300 .
C30 C31 1.401(7) .
C30 H30 0.9300 .
C31 C32 1.404(8) .
C31 H31 0.9300 .
C32 C33 1.398(8) .
C32 H32 0.9300 .
C33 C34 1.376(8) .
C33 H33 0.9300 .
C34 H34 0.9300 .
C35 Cl1 1.697(6) 2

loop_
_geom_torsion_atom_site_label_1
_geom_torsion_atom_site_label_2
_geom_torsion_atom_site_label_3
_geom_torsion_atom_site_label_4
_geom_torsion
N2 Ru1 S1 C6 -104.16(12)
N1 Ru1 S1 C6 -17.18(12)
C33 Ru1 S1 C6 128.3(2)
C31 Ru1 S1 C6 67.12(19)
C32 Ru1 S1 C6 91.2(2)
C34 Ru1 S1 C6 158.61(18)
C29 Ru1 S1 C6 168.0(2)
C30 Ru1 S1 C6 81.3(4)
N2 Ru1 S1 C12 0.07(12)
N1 Ru1 S1 C12 87.06(12)
C33 Ru1 S1 C12 -127.5(2)
C31 Ru1 S1 C12 171.35(19)
C32 Ru1 S1 C12 -164.5(2)
C34 Ru1 S1 C12 -97.16(18)
C29 Ru1 S1 C12 -87.7(2)
C30 Ru1 S1 C12 -174.5(4)
F12 F7 F9 F10 -4(2)
C28 F7 F9 F10 -31.3(15)
F12 F7 F9 C28 26.9(11)
F7 F9 F10 C28 28.1(13)
C28 F9 F10 F8 -23.3(11)
F7 F9 F10 F8 5(2)
F11 F8 F10 F9 -4(4)
C28 F8 F10 F9 26.7(13)
F11 F8 F10 C28 -31(3)
F10 F8 F11 C28 26(2)
C28 F8 F11 F12 -24(3)
F10 F8 F11 F12 2(5)
F9 F7 F12 C28 -23.7(10)
C28 F7 F12 F11 25.2(10)
F9 F7 F12 F11 1.5(17)
F8 F11 F12 F7 -1(4)
C28 F11 F12 F7 -28.4(11)
F8 F11 F12 C28 27(3)
F18 F13 F14 F15 -1.9(12)
C27 F13 F14 F15 -29.1(8)
F18 F13 F14 C27 27.2(7)
C27 F14 F15 F16 -10(2)
F13 F14 F15 F16 20(3)
F13 F14 F15 C27 30.0(8)
F14 F15 F16 C27 9.7(19)
F14 F15 F16 F17 -21(2)
C27 F15 F16 F17 -31.1(7)
F15 F16 F17 F18 7(2)
C27 F16 F17 F18 -27.3(15)
F15 F16 F17 C27 34.3(8)
F16 F17 F18 C27 24.9(12)
C27 F17 F18 F13 -21(2)
F16 F17 F18 F13 4(4)
F14 F13 F18 F17 -7(3)
C27 F13 F18 F17 23(3)
F14 F13 F18 C27 -29.4(7)
N2 Ru1 N1 C1 100.2(2)
C33 Ru1 N1 C1 -60.6(3)
C31 Ru1 N1 C1 -110.0(3)
C32 Ru1 N1 C1 -76.7(3)
C34 Ru1 N1 C1 -146.3(7)
C29 Ru1 N1 C1 -167.6(2)
C30 Ru1 N1 C1 -145.9(2)
S1 Ru1 N1 C1 16.2(2)
N2 Ru1 N1 C13 -57.7(2)
C33 Ru1 N1 C13 141.5(3)
C31 Ru1 N1 C13 92.1(3)
C32 Ru1 N1 C13 125.3(3)
C34 Ru1 N1 C13 55.8(8)
C29 Ru1 N1 C13 34.5(3)
C30 Ru1 N1 C13 56.2(3)
S1 Ru1 N1 C13 -141.8(2)
N1 Ru1 N2 C7 -83.5(2)
C33 Ru1 N2 C7 82.5(3)
C31 Ru1 N2 C7 -167.9(3)
C32 Ru1 N2 C7 85.4(6)
C34 Ru1 N2 C7 108.6(2)
C29 Ru1 N2 C7 145.2(2)
C30 Ru1 N2 C7 176.2(2)
S1 Ru1 N2 C7 -2.0(2)
N1 Ru1 N2 C19 118.7(2)
C33 Ru1 N2 C19 -75.3(3)
C31 Ru1 N2 C19 34.3(4)
C32 Ru1 N2 C19 -72.3(6)
C34 Ru1 N2 C19 -49.2(3)
C29 Ru1 N2 C19 -12.6(3)
C30 Ru1 N2 C19 18.4(3)
S1 Ru1 N2 C19 -159.7(2)
C13 N1 C1 C2 -32.7(4)
Ru1 N1 C1 C2 168.6(2)
C13 N1 C1 C6 151.3(3)
Ru1 N1 C1 C6 -7.4(4)
N1 C1 C2 C3 -172.0(3)
C6 C1 C2 C3 4.2(4)
C1 C2 C3 C4 -1.6(5)
C2 C3 C4 C5 -0.8(5)
C3 C4 C5 C6 0.5(5)
C4 C5 C6 C1 2.3(5)
C4 C5 C6 S1 -175.0(3)
N1 C1 C6 C5 171.7(3)
C2 C1 C6 C5 -4.6(4)
N1 C1 C6 S1 -10.8(4)
C2 C1 C6 S1 172.8(2)
C12 S1 C6 C5 95.8(3)
Ru1 S1 C6 C5 -162.2(2)
C12 S1 C6 C1 -81.7(2)
Ru1 S1 C6 C1 20.4(2)
C19 N2 C7 C12 161.6(3)
Ru1 N2 C7 C12 3.8(4)
C19 N2 C7 C8 -20.2(5)
Ru1 N2 C7 C8 -178.0(3)
N2 C7 C8 C9 -179.9(3)
C12 C7 C8 C9 -1.6(5)
C7 C8 C9 C10 1.4(6)
C8 C9 C10 C11 -0.3(6)
C9 C10 C11 C12 -0.5(6)
C10 C11 C12 C7 0.2(5)
C10 C11 C12 S1 -176.9(3)
N2 C7 C12 C11 179.2(3)
C8 C7 C12 C11 0.9(5)
N2 C7 C12 S1 -3.7(4)
C8 C7 C12 S1 177.9(2)
C6 S1 C12 C11 -78.8(3)
Ru1 S1 C12 C11 178.9(2)
C6 S1 C12 C7 104.0(2)
Ru1 S1 C12 C7 1.7(2)
C1 N1 C13 C18 128.6(3)
Ru1 N1 C13 C18 -73.1(3)
C1 N1 C13 C14 -53.6(4)
Ru1 N1 C13 C14 104.7(3)
N1 C13 C14 C15 -176.6(3)
C18 C13 C14 C15 1.3(5)
C13 C14 C15 C16 -0.4(5)
C13 C14 C15 C25 179.6(3)
C14 C15 C16 C17 0.1(5)
C25 C15 C16 C17 -179.9(3)
C15 C16 C17 C18 -0.8(5)
C15 C16 C17 C26 -178.8(3)
C16 C17 C18 C13 1.6(5)
C26 C17 C18 C13 179.7(3)
N1 C13 C18 C17 176.1(3)
C14 C13 C18 C17 -1.9(5)
C7 N2 C19 C24 -56.3(4)
Ru1 N2 C19 C24 101.5(3)
C7 N2 C19 C20 127.4(3)
Ru1 N2 C19 C20 -74.8(3)
C24 C19 C20 C21 -0.9(5)
N2 C19 C20 C21 175.6(3)
C19 C20 C21 C22 -0.1(5)
C19 C20 C21 C27 178.8(4)
C20 C21 C22 C23 0.8(5)
C27 C21 C22 C23 -178.1(4)
C21 C22 C23 C24 -0.5(5)
C21 C22 C23 C28 -179.0(4)
C20 C19 C24 C23 1.1(5)
N2 C19 C24 C23 -175.3(3)
C22 C23 C24 C19 -0.5(5)
C28 C23 C24 C19 178.0(3)
C16 C15 C25 F3 -86.7(5)
C14 C15 C25 F3 93.2(5)
C16 C15 C25 F2 40.9(6)
C14 C15 C25 F2 -139.1(4)
C16 C15 C25 F1 157.9(4)
C14 C15 C25 F1 -22.2(5)
C16 C17 C26 F6 -138.9(4)
C18 C17 C26 F6 43.0(5)
C16 C17 C26 F4 101.3(4)
C18 C17 C26 F4 -76.8(4)
C16 C17 C26 F5 -17.7(5)
C18 C17 C26 F5 164.2(3)
F17 F18 C27 F15 -77(2)
F13 F18 C27 F15 89.5(14)
F17 F18 C27 F14 -134.6(15)
F13 F18 C27 F14 31.6(9)
F13 F18 C27 F17 166.2(18)
F17 F18 C27 F16 -29.0(17)
F13 F18 C27 F16 137.2(9)
F17 F18 C27 F13 -166.2(18)
F17 F18 C27 C21 92.3(16)
F13 F18 C27 C21 -101.5(7)
F16 F15 C27 F18 80.5(18)
F14 F15 C27 F18 -93.5(16)
F16 F15 C27 F14 174.0(13)
F16 F15 C27 F17 41.3(11)
F14 F15 C27 F17 -132.7(11)
F14 F15 C27 F16 -174.0(13)
F16 F15 C27 F13 146.9(9)
F14 F15 C27 F13 -27.1(10)
F16 F15 C27 C21 -88.4(10)
F14 F15 C27 C21 97.6(8)
F15 F14 C27 F18 116.6(12)
F13 F14 C27 F18 -32.6(13)
F13 F14 C27 F15 -149.2(10)
F15 F14 C27 F17 78.5(16)
F13 F14 C27 F17 -70.7(13)
F15 F14 C27 F16 4.3(9)
F13 F14 C27 F16 -144.9(7)
F15 F14 C27 F13 149.2(10)
F15 F14 C27 C21 -108.4(7)
F13 F14 C27 C21 102.4(7)
F16 F17 C27 F18 -151.3(17)
F18 F17 C27 F15 121.8(17)
F16 F17 C27 F15 -29.4(9)
F18 F17 C27 F14 68(2)
F16 F17 C27 F14 -83.6(14)
F18 F17 C27 F16 151.3(17)
F18 F17 C27 F13 12.3(16)
F16 F17 C27 F13 -138.9(7)
F18 F17 C27 C21 -105.4(15)
F16 F17 C27 C21 103.3(6)
F15 F16 C27 F18 -121.6(13)
F17 F16 C27 F18 18.0(13)
F17 F16 C27 F15 139.6(11)
F15 F16 C27 F14 -4.7(10)
F17 F16 C27 F14 134.9(8)
F15 F16 C27 F17 -139.6(11)
F15 F16 C27 F13 -54.3(16)
F17 F16 C27 F13 85.4(12)
F15 F16 C27 C21 111.7(9)
F17 F16 C27 C21 -108.7(7)
F14 F13 C27 F18 145.9(10)
F14 F13 C27 F15 24.4(9)
F18 F13 C27 F15 -121.5(9)
F18 F13 C27 F14 -145.9(10)
F14 F13 C27 F17 137.4(8)
F18 F13 C27 F17 -8.5(12)
F14 F13 C27 F16 61.4(13)
F18 F13 C27 F16 -84.6(14)
F14 F13 C27 C21 -104.3(6)
F18 F13 C27 C21 109.8(8)
C22 C21 C27 F18 -74(2)
C20 C21 C27 F18 107(2)
C22 C21 C27 F15 96.2(15)
C20 C21 C27 F15 -82.7(15)
C22 C21 C27 F14 153.0(11)
C20 C21 C27 F14 -25.9(12)
C22 C21 C27 F17 -32.3(9)
C20 C21 C27 F17 148.9(7)
C22 C21 C27 F16 47.4(9)
C20 C21 C27 F16 -131.5(9)
C22 C21 C27 F13 -142.4(8)
C20 C21 C27 F13 38.7(9)
F10 F9 C28 F11 63(2)
F7 F9 C28 F11 -92.0(17)
F10 F9 C28 F8 28.6(15)
F7 F9 C28 F8 -126.2(10)
F10 F9 C28 F7 154.8(13)
F7 F9 C28 F10 -154.8(13)
F10 F9 C28 F12 136.6(12)
F7 F9 C28 F12 -18.2(10)
F10 F9 C28 C23 -99.3(11)
F7 F9 C28 C23 105.9(6)
F8 F11 C28 F9 -66(3)
F12 F11 C28 F9 92.0(16)
F12 F11 C28 F8 158(3)
F8 F11 C28 F7 -136(2)
F12 F11 C28 F7 21.8(9)
F8 F11 C28 F10 -27(3)
F12 F11 C28 F10 130.5(7)
F8 F11 C28 F12 -158(3)
F8 F11 C28 C23 97(2)
F12 F11 C28 C23 -105.7(7)
F11 F8 C28 F9 133(2)
F10 F8 C28 F9 -19.9(11)
F10 F8 C28 F11 -152(3)
F11 F8 C28 F7 61(3)
F10 F8 C28 F7 -91.8(13)
F11 F8 C28 F10 152(3)
F11 F8 C28 F12 21(2)
F10 F8 C28 F12 -131.5(7)
F11 F8 C28 C23 -99(2)
F10 F8 C28 C23 108.8(7)
F12 F7 C28 F9 -155.5(12)
F12 F7 C28 F11 -28.3(13)
F9 F7 C28 F11 127.1(12)
F12 F7 C28 F8 -60.3(17)
F9 F7 C28 F8 95.1(16)
F12 F7 C28 F10 -138.3(10)
F9 F7 C28 F10 17.2(10)
F9 F7 C28 F12 155.5(12)
F12 F7 C28 C23 98.8(9)
F9 F7 C28 C23 -105.7(8)
F8 F10 C28 F9 152.0(14)
F9 F10 C28 F11 -136.0(13)
F8 F10 C28 F11 16.0(14)
F9 F10 C28 F8 -152.0(14)
F9 F10 C28 F7 -22.9(13)
F8 F10 C28 F7 129.1(9)
F9 F10 C28 F12 -63.6(17)
F8 F10 C28 F12 88.4(13)
F9 F10 C28 C23 100.4(11)
F8 F10 C28 C23 -107.6(8)
F7 F12 C28 F9 22.7(12)
F11 F12 C28 F9 -128.2(12)
F7 F12 C28 F11 150.8(13)
F7 F12 C28 F8 138.0(12)
F11 F12 C28 F8 -12.9(16)
F11 F12 C28 F7 -150.8(13)
F7 F12 C28 F10 61.8(15)
F11 F12 C28 F10 -89.0(15)
F7 F12 C28 C23 -102.3(8)
F11 F12 C28 C23 106.9(10)
C22 C23 C28 F9 -107.9(18)
C24 C23 C28 F9 73.6(18)
C22 C23 C28 F11 86.8(14)
C24 C23 C28 F11 -91.8(14)
C22 C23 C28 F8 125.1(15)
C24 C23 C28 F8 -53.4(15)
C22 C23 C28 F7 -37.9(12)
C24 C23 C28 F7 143.6(11)
C22 C23 C28 F10 -154.6(9)
C24 C23 C28 F10 26.9(10)
C22 C23 C28 F12 12.7(12)
C24 C23 C28 F12 -165.8(11)
N2 Ru1 C29 C30 126.7(3)
N1 Ru1 C29 C30 38.2(3)
C33 Ru1 C29 C30 -104.1(3)
C31 Ru1 C29 C30 -29.4(3)
C32 Ru1 C29 C30 -66.8(3)
C34 Ru1 C29 C30 -133.8(4)
S1 Ru1 C29 C30 -148.6(2)
N2 Ru1 C29 C34 -99.5(3)
N1 Ru1 C29 C34 172.0(3)
C33 Ru1 C29 C34 29.7(3)
C31 Ru1 C29 C34 104.4(3)
C32 Ru1 C29 C34 67.0(3)
C30 Ru1 C29 C34 133.8(4)
S1 Ru1 C29 C34 -14.8(4)
C34 C29 C30 C31 0.0(6)
Ru1 C29 C30 C31 53.4(3)
C34 C29 C30 Ru1 -53.4(3)
N2 Ru1 C30 C29 -61.2(3)
N1 Ru1 C30 C29 -151.8(2)
C33 Ru1 C30 C29 64.6(3)
C31 Ru1 C30 C29 132.1(4)
C32 Ru1 C30 C29 102.1(3)
C34 Ru1 C30 C29 28.1(3)
S1 Ru1 C30 C29 112.8(4)
N2 Ru1 C30 C31 166.7(3)
N1 Ru1 C30 C31 76.2(3)
C33 Ru1 C30 C31 -67.5(3)
C32 Ru1 C30 C31 -30.0(3)
C34 Ru1 C30 C31 -103.9(3)
C29 Ru1 C30 C31 -132.1(4)
S1 Ru1 C30 C31 -19.2(6)
C29 C30 C31 C32 1.5(6)
Ru1 C30 C31 C32 55.7(3)
C29 C30 C31 Ru1 -54.2(3)
N2 Ru1 C31 C32 -155.4(3)
N1 Ru1 C31 C32 121.5(3)
C33 Ru1 C31 C32 -29.8(3)
C34 Ru1 C31 C32 -66.3(3)
C29 Ru1 C31 C32 -102.4(3)
C30 Ru1 C31 C32 -130.9(4)
S1 Ru1 C31 C32 42.0(3)
N2 Ru1 C31 C30 -24.5(5)
N1 Ru1 C31 C30 -107.6(3)
C33 Ru1 C31 C30 101.1(3)
C32 Ru1 C31 C30 130.9(4)
C34 Ru1 C31 C30 64.6(3)
C29 Ru1 C31 C30 28.5(3)
S1 Ru1 C31 C30 172.9(2)
C30 C31 C32 C33 -2.5(6)
Ru1 C31 C32 C33 53.8(4)
C30 C31 C32 Ru1 -56.3(3)
N2 Ru1 C32 C31 127.3(6)
N1 Ru1 C32 C31 -64.4(3)
C33 Ru1 C32 C31 131.1(4)
C34 Ru1 C32 C31 102.3(3)
C29 Ru1 C32 C31 65.6(3)
C30 Ru1 C32 C31 29.7(3)
S1 Ru1 C32 C31 -147.0(3)
N2 Ru1 C32 C33 -3.9(8)
N1 Ru1 C32 C33 164.5(3)
C31 Ru1 C32 C33 -131.1(4)
C34 Ru1 C32 C33 -28.9(3)
C29 Ru1 C32 C33 -65.5(3)
C30 Ru1 C32 C33 -101.4(3)
S1 Ru1 C32 C33 81.9(3)
C31 C32 C33 C34 2.1(6)
Ru1 C32 C33 C34 56.3(4)
C31 C32 C33 Ru1 -54.2(4)
N2 Ru1 C33 C34 46.6(3)
N1 Ru1 C33 C34 -157.8(3)
C31 Ru1 C33 C34 -102.3(3)
C32 Ru1 C33 C34 -132.1(4)
C29 Ru1 C33 C34 -29.6(3)
C30 Ru1 C33 C34 -65.1(3)
S1 Ru1 C33 C34 128.1(3)
N2 Ru1 C33 C32 178.7(3)
N1 Ru1 C33 C32 -25.7(4)
C31 Ru1 C33 C32 29.8(3)
C34 Ru1 C33 C32 132.1(4)
C29 Ru1 C33 C32 102.5(3)
C30 Ru1 C33 C32 67.0(3)
S1 Ru1 C33 C32 -99.8(3)
C32 C33 C34 C29 -0.7(6)
Ru1 C33 C34 C29 55.2(4)
C32 C33 C34 Ru1 -55.9(4)
C30 C29 C34 C33 -0.4(6)
Ru1 C29 C34 C33 -54.3(3)
C30 C29 C34 Ru1 53.9(3)
N2 Ru1 C34 C33 -144.1(3)
N1 Ru1 C34 C33 103.7(7)
C31 Ru1 C34 C33 66.7(3)
C32 Ru1 C34 C33 29.4(3)
C29 Ru1 C34 C33 131.0(4)
C30 Ru1 C34 C33 103.3(3)
S1 Ru1 C34 C33 -57.6(3)
N2 Ru1 C34 C29 84.9(3)
N1 Ru1 C34 C29 -27.2(9)
C33 Ru1 C34 C29 -131.0(4)
C31 Ru1 C34 C29 -64.3(3)
C32 Ru1 C34 C29 -101.6(3)
C30 Ru1 C34 C29 -27.6(3)
S1 Ru1 C34 C29 171.4(2)
